data_7713836
loop_
_publ_author_name
'Horrer, G\"unther'
'Luff, Martin Simon'
'Radius, Udo'

_publ_section_title
;
 N Heterocyclic Carbene and Cyclic (Alkyl)(Amino)Carbene ligated
 Half-Sandwich Complexes of Chromium(II) and Chromium(I)
;
_journal_name_full 'Dalton Transactions'
_journal_paper_doi 10.1039/D3DT02123H
_journal_year 2023
_chemical_formula_moiety 'C26 H29 Cl Cr N2'
_chemical_formula_sum 'C26 H29 Cl Cr N2'
_chemical_formula_weight 456.96
_space_group_crystal_system monoclinic
_space_group_IT_number 15
_space_group_name_Hall '-C 2yc'
_space_group_name_H-M_alt 'C 1 2/c 1'
_atom_sites_solution_hydrogens geom
_atom_sites_solution_primary dual
_atom_sites_solution_secondary difmap
_audit_creation_method SHELXL-2018/3
_audit_update_record
;
2023-07-06 deposited with the CCDC.	2023-08-22 downloaded from the CCDC.
;
_cell_angle_alpha 90
_cell_angle_beta 92.0050(10)
_cell_angle_gamma 90
_cell_formula_units_Z 16
_cell_length_a 32.9527(2)
_cell_length_b 8.58380(10)
_cell_length_c 33.4485(2)
_cell_measurement_reflns_used 33567
_cell_measurement_temperature 100.00(10)
_cell_measurement_theta_max 77.0980
_cell_measurement_theta_min 2.6820
_cell_volume 9455.43(14)
_computing_cell_refinement 'CrysAlisPro 1.171.40.53 (Rigaku OD, 2019)'
_computing_data_collection 'CrysAlisPro 1.171.40.53 (Rigaku OD, 2019)'
_computing_data_reduction 'CrysAlisPro 1.171.40.53 (Rigaku OD, 2019)'
_computing_molecular_graphics 'ShelXLe (Huebschle et all, 2011)'
_computing_publication_material 'SHELXL-2014/6 (Sheldrick, 2014)'
_computing_structure_refinement 'SHELXL-2018/3 (Sheldrick, 2018)'
_computing_structure_solution 'SHELXT 2014/5 (Sheldrick, 2014)'
_diffrn_ambient_temperature 100(2)
_diffrn_detector_area_resol_mean 10.0000
_diffrn_measured_fraction_theta_full 0.991
_diffrn_measured_fraction_theta_max 0.990
_diffrn_measurement_device_type 'XtaLAB Synergy, Dualflex, HyPix'
_diffrn_measurement_method '\w scans'
_diffrn_radiation_type CuK\a
_diffrn_radiation_wavelength 1.54184
_diffrn_reflns_av_R_equivalents 0.0329
_diffrn_reflns_av_unetI/netI 0.0206
_diffrn_reflns_Laue_measured_fraction_full 0.991
_diffrn_reflns_Laue_measured_fraction_max 0.990
_diffrn_reflns_limit_h_max 40
_diffrn_reflns_limit_h_min -40
_diffrn_reflns_limit_k_max 10
_diffrn_reflns_limit_k_min -10
_diffrn_reflns_limit_l_max 41
_diffrn_reflns_limit_l_min -29
_diffrn_reflns_number 48886
_diffrn_reflns_point_group_measured_fraction_full 0.991
_diffrn_reflns_point_group_measured_fraction_max 0.990
_diffrn_reflns_theta_full 72.000
_diffrn_reflns_theta_max 72.128
_diffrn_reflns_theta_min 2.644
_diffrn_source 'micro-focus sealed X-ray tube'
_exptl_absorpt_coefficient_mu 5.117
_exptl_absorpt_correction_T_max 1.000
_exptl_absorpt_correction_T_min 0.624
_exptl_absorpt_correction_type gaussian
_exptl_absorpt_process_details
;
CrysAlisPro 1.171.41.93a (Rigaku Oxford Diffraction, 2020)
Numerical absorption correction based on gaussian integration over
a multifaceted crystal model
Empirical absorption correction using spherical harmonics,
implemented in SCALE3 ABSPACK scaling algorithm.
;
_exptl_crystal_colour 'clear violet'
_exptl_crystal_density_diffrn 1.284
_exptl_crystal_description block
_exptl_crystal_F_000 3840
_exptl_crystal_size_max 0.226
_exptl_crystal_size_mid 0.141
_exptl_crystal_size_min 0.123
_refine_diff_density_max 0.371
_refine_diff_density_min -0.467
_refine_diff_density_rms 0.054
_refine_ls_extinction_method none
_refine_ls_goodness_of_fit_ref 1.080
_refine_ls_hydrogen_treatment constr
_refine_ls_matrix_type full
_refine_ls_number_parameters 553
_refine_ls_number_reflns 9231
_refine_ls_number_restraints 0
_refine_ls_restrained_S_all 1.080
_refine_ls_R_factor_all 0.0403
_refine_ls_R_factor_gt 0.0373
_refine_ls_shift/su_max 0.003
_refine_ls_shift/su_mean 0.000
_refine_ls_structure_factor_coef Fsqd
_refine_ls_weighting_details 'w=1/[\s^2^(Fo^2^)+(0.0468P)^2^+17.0112P] where P=(Fo^2^+2Fc^2^)/3'
_refine_ls_weighting_scheme calc
_refine_ls_wR_factor_gt 0.0992
_refine_ls_wR_factor_ref 0.1009
_reflns_Friedel_coverage 0.000
_reflns_number_gt 8625
_reflns_number_total 9231
_reflns_threshold_expression 'I > 2\s(I)'
_cod_data_source_file d3dt02123h2.cif
_cod_data_source_block compound_5
_cod_original_sg_symbol_H-M 'C 2/c'
_cod_database_code 7713836
_shelx_shelxl_version_number 2018/3
_shelx_space_group_comment
;
The symmetry employed for this shelxl refinement is uniquely defined
by the following loop, which should always be used as a source of
symmetry information in preference to the above space-group names.
They are only intended as comments.
;

loop_
_space_group_symop_operation_xyz
'x, y, z'
'-x, y, -z+1/2'
'x+1/2, y+1/2, z'
'-x+1/2, y+1/2, -z+1/2'
'-x, -y, -z'
'x, -y, z-1/2'
'-x+1/2, -y+1/2, -z'
'x+1/2, -y+1/2, z-1/2'

loop_
_atom_site_label
_atom_site_type_symbol
_atom_site_fract_x
_atom_site_fract_y
_atom_site_fract_z
_atom_site_U_iso_or_equiv
_atom_site_adp_type
_atom_site_occupancy
_atom_site_site_symmetry_order
_atom_site_calc_flag
_atom_site_refinement_flags_posn
_atom_site_refinement_flags_adp
_atom_site_refinement_flags_occupancy
_atom_site_disorder_assembly
_atom_site_disorder_group
Cr1_1 Cr 0.61655(2) 0.80940(4) 0.75217(2) 0.01998(9) Uani 1 1 d . . . . .
Cl1_1 Cl 0.66826(2) 0.68839(6) 0.71979(2) 0.03032(12) Uani 1 1 d . . . . .
C2_1 C 0.58468(7) 0.7816(3) 0.81294(7) 0.0340(5) Uani 1 1 d . . . . .
H2_1 H 0.592285 0.836587 0.838476 0.041 Uiso 1 1 calc R U . . .
C3_1 C 0.59782(7) 0.6338(3) 0.80162(7) 0.0352(5) Uani 1 1 d . . . . .
H3_1 H 0.617267 0.571270 0.815801 0.042 Uiso 1 1 calc R U . . .
C4_1 C 0.57713(7) 0.5937(3) 0.76539(8) 0.0362(5) Uani 1 1 d . . . . .
H4_1 H 0.578697 0.490625 0.751574 0.043 Uiso 1 1 calc R U . . .
C5_1 C 0.55057(7) 0.7151(3) 0.75461(8) 0.0379(5) Uani 1 1 d . . . . .
H5_1 H 0.529900 0.713898 0.732001 0.046 Uiso 1 1 calc R U . . .
C1_1 C 0.55591(7) 0.8336(3) 0.78336(7) 0.0351(5) Uani 1 1 d . . . . .
H1_1 H 0.539371 0.930958 0.784789 0.042 Uiso 1 1 calc R U . . .
Cr1_2 Cr 0.61087(2) 0.63509(4) 0.48867(2) 0.01952(9) Uani 1 1 d . . . . .
C2_2 C 0.55534(6) 0.5249(3) 0.45644(6) 0.0275(4) Uani 1 1 d . . . . .
H2_2 H 0.549115 0.410930 0.455311 0.033 Uiso 1 1 calc R U . . .
C3_2 C 0.57574(7) 0.6101(3) 0.42688(6) 0.0298(5) Uani 1 1 d . . . . .
H3_2 H 0.587920 0.568043 0.403923 0.036 Uiso 1 1 calc R U . . .
C4_2 C 0.57466(6) 0.7672(3) 0.43768(7) 0.0302(5) Uani 1 1 d . . . . .
H4_2 H 0.585167 0.855825 0.421616 0.036 Uiso 1 1 calc R U . . .
C5_2 C 0.55305(6) 0.7810(3) 0.47348(7) 0.0287(4) Uani 1 1 d . . . . .
H5_2 H 0.545366 0.880871 0.486632 0.034 Uiso 1 1 calc R U . . .
C1_2 C 0.54026(6) 0.6312(3) 0.48455(6) 0.0268(4) Uani 1 1 d . . . . .
H1_2 H 0.521853 0.605691 0.506782 0.032 Uiso 1 1 calc R U . . .
Cl1_2 Cl 0.65210(2) 0.82425(6) 0.51723(2) 0.03026(12) Uani 1 1 d . . . . .
C1_3 C 0.62980(6) 1.0420(2) 0.73699(5) 0.0207(4) Uani 1 1 d . . . . .
N1_3 N 0.61902(5) 1.1206(2) 0.70305(5) 0.0228(3) Uani 1 1 d . . . . .
C2_3 C 0.63460(7) 1.2705(3) 0.70330(6) 0.0266(4) Uani 1 1 d . . . . .
H2_3 H 0.631101 1.346512 0.682835 0.032 Uiso 1 1 calc R U . . .
N2_3 N 0.65241(5) 1.1469(2) 0.75841(5) 0.0222(3) Uani 1 1 d . . . . .
C3_3 C 0.65572(7) 1.2872(2) 0.73832(6) 0.0261(4) Uani 1 1 d . . . . .
H3_3 H 0.670022 1.377285 0.747399 0.031 Uiso 1 1 calc R U . . .
C4_3 C 0.59335(6) 1.0563(2) 0.67125(6) 0.0241(4) Uani 1 1 d . . . . .
C5_3 C 0.61134(7) 0.9840(3) 0.63910(6) 0.0275(4) Uani 1 1 d . . . . .
C6_3 C 0.58556(8) 0.9184(3) 0.60968(6) 0.0323(5) Uani 1 1 d . . . . .
H6_3 H 0.597049 0.867292 0.587564 0.039 Uiso 1 1 calc R U . . .
C7_3 C 0.54366(8) 0.9258(3) 0.61183(6) 0.0346(5) Uani 1 1 d . . . . .
C8_3 C 0.52711(7) 1.0038(3) 0.64375(6) 0.0332(5) Uani 1 1 d . . . . .
H8_3 H 0.498427 1.011164 0.645070 0.040 Uiso 1 1 calc R U . . .
C9_3 C 0.55137(7) 1.0714(3) 0.67384(6) 0.0284(5) Uani 1 1 d . . . . .
C10_3 C 0.65685(7) 0.9743(3) 0.63697(6) 0.0328(5) Uani 1 1 d . . . . .
H10A_3 H 0.663993 0.930966 0.611043 0.049 Uiso 1 1 calc R U . . .
H10B_3 H 0.667615 0.906896 0.658478 0.049 Uiso 1 1 calc R U . . .
H10C_3 H 0.668539 1.078792 0.640008 0.049 Uiso 1 1 calc R U . . .
C11_3 C 0.51629(10) 0.8502(3) 0.58016(8) 0.0479(7) Uani 1 1 d . . . . .
H11A_3 H 0.488196 0.851620 0.588841 0.072 Uiso 1 1 calc R U . . .
H11B_3 H 0.524899 0.742244 0.576128 0.072 Uiso 1 1 calc R U . . .
H11C_3 H 0.518048 0.907869 0.554986 0.072 Uiso 1 1 calc R U . . .
C12_3 C 0.53306(7) 1.1587(3) 0.70776(7) 0.0375(5) Uani 1 1 d . . . . .
H12A_3 H 0.503866 1.172048 0.702227 0.056 Uiso 1 1 calc R U . . .
H12B_3 H 0.545991 1.261098 0.710507 0.056 Uiso 1 1 calc R U . . .
H12C_3 H 0.537383 1.099761 0.732639 0.056 Uiso 1 1 calc R U . . .
C13_3 C 0.67051(6) 1.1193(2) 0.79769(6) 0.0229(4) Uani 1 1 d . . . . .
C14_3 C 0.64839(7) 1.1582(2) 0.83109(6) 0.0248(4) Uani 1 1 d . . . . .
C15_3 C 0.66743(7) 1.1400(3) 0.86861(6) 0.0282(5) Uani 1 1 d . . . . .
H15_3 H 0.653244 1.168812 0.891717 0.034 Uiso 1 1 calc R U . . .
C16_3 C 0.70658(7) 1.0807(3) 0.87329(6) 0.0297(5) Uani 1 1 d . . . . .
C17_3 C 0.72719(6) 1.0410(3) 0.83919(7) 0.0315(5) Uani 1 1 d . . . . .
H17_3 H 0.753910 0.999994 0.842095 0.038 Uiso 1 1 calc R U . . .
C18_3 C 0.70987(6) 1.0595(3) 0.80090(6) 0.0272(4) Uani 1 1 d . . . . .
C19_3 C 0.60511(7) 1.2154(3) 0.82704(6) 0.0317(5) Uani 1 1 d . . . . .
H19A_3 H 0.596773 1.257203 0.852747 0.048 Uiso 1 1 calc R U . . .
H19B_3 H 0.587270 1.128693 0.819044 0.048 Uiso 1 1 calc R U . . .
H19C_3 H 0.603212 1.297477 0.806686 0.048 Uiso 1 1 calc R U . . .
C20_3 C 0.72610(8) 1.0582(3) 0.91449(7) 0.0390(6) Uani 1 1 d . . . . .
H20A_3 H 0.731920 0.947345 0.918808 0.058 Uiso 1 1 calc R U . . .
H20B_3 H 0.707555 1.094798 0.934753 0.058 Uiso 1 1 calc R U . . .
H20C_3 H 0.751458 1.117683 0.916616 0.058 Uiso 1 1 calc R U . . .
C21_3 C 0.73266(7) 1.0174(3) 0.76421(7) 0.0366(5) Uani 1 1 d . . . . .
H21A_3 H 0.759165 0.973606 0.772256 0.055 Uiso 1 1 calc R U . . .
H21B_3 H 0.736574 1.111016 0.748006 0.055 Uiso 1 1 calc R U . . .
H21C_3 H 0.717083 0.940290 0.748460 0.055 Uiso 1 1 calc R U . . .
C1_4 C 0.64119(6) 0.4325(2) 0.50911(6) 0.0203(4) Uani 1 1 d . . . . .
N1_4 N 0.63714(5) 0.3565(2) 0.54438(5) 0.0225(3) Uani 1 1 d . . . . .
C2_4 C 0.66291(7) 0.2297(3) 0.54775(7) 0.0326(5) Uani 1 1 d . . . . .
H2_4 H 0.665295 0.159216 0.569612 0.039 Uiso 1 1 calc R U . . .
N2_4 N 0.67041(5) 0.3499(2) 0.49070(5) 0.0223(3) Uani 1 1 d . . . . .
C3_4 C 0.68397(7) 0.2256(3) 0.51399(7) 0.0335(5) Uani 1 1 d . . . . .
H3_4 H 0.704184 0.151886 0.507419 0.040 Uiso 1 1 calc R U . . .
C4_4 C 0.60634(6) 0.3934(2) 0.57265(6) 0.0233(4) Uani 1 1 d . . . . .
C5_4 C 0.61570(7) 0.4951(3) 0.60409(6) 0.0273(4) Uani 1 1 d . . . . .
C6_4 C 0.58470(7) 0.5315(3) 0.62983(6) 0.0307(5) Uani 1 1 d . . . . .
H6_4 H 0.590241 0.600626 0.651524 0.037 Uiso 1 1 calc R U . . .
C7_4 C 0.54598(7) 0.4697(3) 0.62462(6) 0.0317(5) Uani 1 1 d . . . . .
C8_4 C 0.53842(7) 0.3643(3) 0.59356(6) 0.0299(5) Uani 1 1 d . . . . .
H8_4 H 0.512169 0.319298 0.590267 0.036 Uiso 1 1 calc R U . . .
C9_4 C 0.56850(7) 0.3232(3) 0.56719(6) 0.0263(4) Uani 1 1 d . . . . .
C10_4 C 0.65791(7) 0.5607(3) 0.60997(7) 0.0340(5) Uani 1 1 d . . . . .
H10A_4 H 0.659956 0.617183 0.635427 0.051 Uiso 1 1 calc R U . . .
H10B_4 H 0.663510 0.632197 0.587989 0.051 Uiso 1 1 calc R U . . .
H10C_4 H 0.677705 0.475504 0.610314 0.051 Uiso 1 1 calc R U . . .
C11_4 C 0.51235(8) 0.5172(4) 0.65183(7) 0.0443(6) Uani 1 1 d . . . . .
H11A_4 H 0.488324 0.452537 0.646094 0.066 Uiso 1 1 calc R U . . .
H11B_4 H 0.505494 0.626936 0.647204 0.066 Uiso 1 1 calc R U . . .
H11C_4 H 0.521450 0.502718 0.679786 0.066 Uiso 1 1 calc R U . . .
C12_4 C 0.56060(7) 0.2056(3) 0.53433(6) 0.0300(5) Uani 1 1 d . . . . .
H12A_4 H 0.532482 0.168900 0.535176 0.045 Uiso 1 1 calc R U . . .
H12B_4 H 0.579149 0.117170 0.538110 0.045 Uiso 1 1 calc R U . . .
H12C_4 H 0.565034 0.254308 0.508342 0.045 Uiso 1 1 calc R U . . .
C13_4 C 0.68328(6) 0.3776(2) 0.45055(6) 0.0225(4) Uani 1 1 d . . . . .
C14_4 C 0.66436(6) 0.2938(3) 0.41940(6) 0.0258(4) Uani 1 1 d . . . . .
C15_4 C 0.67787(7) 0.3175(3) 0.38098(6) 0.0290(5) Uani 1 1 d . . . . .
H15_4 H 0.665545 0.260936 0.359362 0.035 Uiso 1 1 calc R U . . .
C16_4 C 0.70896(7) 0.4217(3) 0.37334(6) 0.0299(5) Uani 1 1 d . . . . .
C17_4 C 0.72720(6) 0.5024(3) 0.40537(6) 0.0287(4) Uani 1 1 d . . . . .
H17_4 H 0.748556 0.573410 0.400414 0.034 Uiso 1 1 calc R U . . .
C18_4 C 0.71493(6) 0.4816(2) 0.44447(6) 0.0240(4) Uani 1 1 d . . . . .
C19_4 C 0.63048(7) 0.1808(3) 0.42727(7) 0.0339(5) Uani 1 1 d . . . . .
H19A_4 H 0.622653 0.126287 0.402442 0.051 Uiso 1 1 calc R U . . .
H19B_4 H 0.607033 0.237913 0.437004 0.051 Uiso 1 1 calc R U . . .
H19C_4 H 0.639733 0.104909 0.447486 0.051 Uiso 1 1 calc R U . . .
C20_4 C 0.72310(8) 0.4470(4) 0.33131(7) 0.0450(6) Uani 1 1 d . . . . .
H20A_4 H 0.723437 0.558869 0.325428 0.067 Uiso 1 1 calc R U . . .
H20B_4 H 0.704514 0.394262 0.312224 0.067 Uiso 1 1 calc R U . . .
H20C_4 H 0.750506 0.404387 0.329036 0.067 Uiso 1 1 calc R U . . .
C21_4 C 0.73446(6) 0.5710(3) 0.47870(7) 0.0301(5) Uani 1 1 d . . . . .
H21A_4 H 0.760979 0.610097 0.470885 0.045 Uiso 1 1 calc R U . . .
H21B_4 H 0.738058 0.502322 0.501952 0.045 Uiso 1 1 calc R U . . .
H21C_4 H 0.717062 0.658983 0.485562 0.045 Uiso 1 1 calc R U . . .

loop_
_atom_site_aniso_label
_atom_site_aniso_U_11
_atom_site_aniso_U_22
_atom_site_aniso_U_33
_atom_site_aniso_U_23
_atom_site_aniso_U_13
_atom_site_aniso_U_12
Cr1_1 0.02001(16) 0.01715(17) 0.02260(16) 0.00223(12) -0.00182(12) 0.00043(12)
Cl1_1 0.0310(3) 0.0248(3) 0.0356(3) 0.0035(2) 0.0069(2) 0.0058(2)
C2_1 0.0366(12) 0.0373(13) 0.0286(11) 0.0053(10) 0.0088(9) -0.0030(10)
C3_1 0.0325(12) 0.0294(12) 0.0440(13) 0.0123(10) 0.0032(10) -0.0037(10)
C4_1 0.0288(11) 0.0253(12) 0.0550(15) -0.0004(10) 0.0068(10) -0.0088(9)
C5_1 0.0199(10) 0.0461(15) 0.0477(14) -0.0045(11) -0.0001(9) -0.0029(10)
C1_1 0.0261(11) 0.0365(13) 0.0433(13) 0.0027(10) 0.0084(9) 0.0042(10)
Cr1_2 0.01770(16) 0.01643(17) 0.02440(16) 0.00207(12) 0.00032(12) -0.00049(12)
C2_2 0.0264(10) 0.0252(11) 0.0303(10) 0.0033(9) -0.0078(8) -0.0039(9)
C3_2 0.0270(10) 0.0379(13) 0.0242(10) 0.0041(9) -0.0014(8) 0.0035(9)
C4_2 0.0240(10) 0.0313(12) 0.0351(11) 0.0146(9) -0.0018(8) -0.0001(9)
C5_2 0.0196(9) 0.0255(11) 0.0406(12) 0.0017(9) -0.0026(8) 0.0027(8)
C1_2 0.0181(9) 0.0325(12) 0.0298(10) 0.0050(9) 0.0000(8) -0.0030(8)
Cl1_2 0.0224(2) 0.0227(2) 0.0457(3) -0.0059(2) 0.0011(2) -0.00405(19)
C1_3 0.0235(9) 0.0200(10) 0.0186(9) 0.0010(7) 0.0024(7) 0.0015(8)
N1_3 0.0283(9) 0.0208(9) 0.0192(8) 0.0016(6) 0.0012(6) 0.0003(7)
C2_3 0.0353(11) 0.0209(10) 0.0240(10) 0.0037(8) 0.0042(8) -0.0017(9)
N2_3 0.0277(9) 0.0190(8) 0.0199(8) 0.0012(6) 0.0015(6) -0.0019(7)
C3_3 0.0336(11) 0.0189(10) 0.0262(10) 0.0018(8) 0.0047(8) -0.0040(9)
C4_3 0.0337(11) 0.0204(10) 0.0179(9) 0.0042(8) -0.0030(8) -0.0013(8)
C5_3 0.0416(12) 0.0217(10) 0.0193(9) 0.0058(8) 0.0013(8) 0.0013(9)
C6_3 0.0512(14) 0.0257(11) 0.0197(10) 0.0022(8) -0.0023(9) 0.0017(10)
C7_3 0.0524(14) 0.0258(12) 0.0250(10) 0.0072(9) -0.0094(10) -0.0063(10)
C8_3 0.0344(12) 0.0349(13) 0.0298(11) 0.0118(10) -0.0060(9) -0.0050(10)
C9_3 0.0338(11) 0.0287(11) 0.0225(10) 0.0076(8) -0.0001(8) 0.0004(9)
C10_3 0.0400(12) 0.0347(13) 0.0240(10) 0.0029(9) 0.0047(9) 0.0067(10)
C11_3 0.0667(18) 0.0426(15) 0.0332(13) 0.0039(11) -0.0155(12) -0.0141(14)
C12_3 0.0346(12) 0.0473(15) 0.0305(11) 0.0028(10) 0.0022(9) 0.0093(11)
C13_3 0.0282(10) 0.0194(10) 0.0210(9) -0.0001(8) -0.0004(8) -0.0070(8)
C14_3 0.0309(11) 0.0195(10) 0.0240(10) 0.0011(8) 0.0015(8) -0.0011(8)
C15_3 0.0352(11) 0.0285(11) 0.0211(10) -0.0003(8) 0.0031(8) -0.0052(9)
C16_3 0.0315(11) 0.0333(12) 0.0241(10) 0.0002(9) -0.0035(8) -0.0092(10)
C17_3 0.0215(10) 0.0395(13) 0.0332(11) -0.0011(10) -0.0027(8) -0.0051(9)
C18_3 0.0227(10) 0.0331(12) 0.0259(10) -0.0030(9) 0.0010(8) -0.0088(9)
C19_3 0.0369(12) 0.0312(12) 0.0273(10) -0.0004(9) 0.0029(9) 0.0084(10)
C20_3 0.0381(13) 0.0503(16) 0.0279(11) 0.0012(10) -0.0073(9) -0.0062(12)
C21_3 0.0225(10) 0.0547(16) 0.0328(11) -0.0073(11) 0.0039(9) -0.0060(10)
C1_4 0.0206(9) 0.0184(9) 0.0217(9) -0.0022(7) -0.0037(7) -0.0010(8)
N1_4 0.0266(9) 0.0193(8) 0.0213(8) 0.0006(6) -0.0021(6) 0.0009(7)
C2_4 0.0428(13) 0.0258(11) 0.0289(11) 0.0069(9) -0.0020(9) 0.0088(10)
N2_4 0.0246(8) 0.0191(8) 0.0230(8) -0.0004(6) -0.0018(6) 0.0034(7)
C3_4 0.0404(13) 0.0264(11) 0.0335(11) 0.0030(9) -0.0025(9) 0.0137(10)
C4_4 0.0283(10) 0.0216(10) 0.0199(9) 0.0054(8) -0.0004(7) 0.0025(8)
C5_4 0.0337(11) 0.0255(11) 0.0224(9) 0.0040(8) -0.0014(8) -0.0001(9)
C6_4 0.0433(13) 0.0283(12) 0.0204(10) 0.0020(8) 0.0006(9) 0.0049(10)
C7_4 0.0375(12) 0.0325(12) 0.0253(10) 0.0112(9) 0.0045(9) 0.0065(10)
C8_4 0.0287(11) 0.0327(12) 0.0281(10) 0.0116(9) -0.0004(8) 0.0006(9)
C9_4 0.0315(11) 0.0233(10) 0.0238(10) 0.0089(8) -0.0041(8) 0.0003(9)
C10_4 0.0389(12) 0.0341(13) 0.0289(11) -0.0054(9) -0.0025(9) -0.0060(10)
C11_4 0.0474(15) 0.0503(16) 0.0361(12) 0.0072(12) 0.0147(11) 0.0080(13)
C12_4 0.0323(11) 0.0269(11) 0.0302(11) 0.0043(9) -0.0058(9) -0.0044(9)
C13_4 0.0232(10) 0.0210(10) 0.0231(9) -0.0019(8) -0.0010(7) 0.0048(8)
C14_4 0.0251(10) 0.0246(11) 0.0276(10) -0.0040(8) -0.0005(8) 0.0017(8)
C15_4 0.0287(11) 0.0321(12) 0.0259(10) -0.0056(9) -0.0036(8) 0.0015(9)
C16_4 0.0270(10) 0.0352(12) 0.0278(10) -0.0007(9) 0.0023(8) 0.0050(9)
C17_4 0.0219(10) 0.0293(11) 0.0350(11) -0.0003(9) 0.0034(8) 0.0014(9)
C18_4 0.0182(9) 0.0227(10) 0.0309(10) -0.0031(8) -0.0015(7) 0.0058(8)
C19_4 0.0345(12) 0.0330(13) 0.0343(12) -0.0096(10) 0.0016(9) -0.0087(10)
C20_4 0.0431(14) 0.0624(18) 0.0299(12) 0.0005(12) 0.0070(10) -0.0033(13)
C21_4 0.0198(9) 0.0333(12) 0.0368(11) -0.0106(10) -0.0028(8) 0.0007(9)

loop_
_atom_type_symbol
_atom_type_description
_atom_type_scat_dispersion_real
_atom_type_scat_dispersion_imag
_atom_type_scat_source
C C 0.0181 0.0091 'International Tables Vol C Tables 4.2.6.8 and 6.1.1.4'
H H 0.0000 0.0000 'International Tables Vol C Tables 4.2.6.8 and 6.1.1.4'
N N 0.0311 0.0180 'International Tables Vol C Tables 4.2.6.8 and 6.1.1.4'
Cl Cl 0.3639 0.7018 'International Tables Vol C Tables 4.2.6.8 and 6.1.1.4'
Cr Cr -0.1635 2.4439 'International Tables Vol C Tables 4.2.6.8 and 6.1.1.4'

loop_
_geom_angle_atom_site_label_1
_geom_angle_atom_site_label_2
_geom_angle_atom_site_label_3
_geom_angle
_geom_angle_site_symmetry_1
_geom_angle_site_symmetry_3
_geom_angle_publ_flag
C1_3 Cr1_1 C1_1 102.39(8) . . ?
C1_3 Cr1_1 Cl1_1 98.70(5) . . ?
C1_1 Cr1_1 Cl1_1 157.86(7) . . ?
C1_3 Cr1_1 C4_1 157.80(8) . . ?
C1_1 Cr1_1 C4_1 58.81(9) . . ?
Cl1_1 Cr1_1 C4_1 99.13(6) . . ?
C1_3 Cr1_1 C5_1 122.67(9) . . ?
C1_1 Cr1_1 C5_1 35.44(9) . . ?
Cl1_1 Cr1_1 C5_1 124.68(7) . . ?
C4_1 Cr1_1 C5_1 35.15(9) . . ?
C1_3 Cr1_1 C2_1 114.19(8) . . ?
C1_1 Cr1_1 C2_1 35.67(9) . . ?
Cl1_1 Cr1_1 C2_1 136.73(6) . . ?
C4_1 Cr1_1 C2_1 58.58(9) . . ?
C5_1 Cr1_1 C2_1 58.90(9) . . ?
C1_3 Cr1_1 C3_1 147.46(8) . . ?
C1_1 Cr1_1 C3_1 58.73(9) . . ?
Cl1_1 Cr1_1 C3_1 105.10(6) . . ?
C4_1 Cr1_1 C3_1 35.35(9) . . ?
C5_1 Cr1_1 C3_1 58.66(9) . . ?
C2_1 Cr1_1 C3_1 34.83(9) . . ?
C3_1 C2_1 C1_1 107.6(2) . . ?
C3_1 C2_1 Cr1_1 72.74(13) . . ?
C1_1 C2_1 Cr1_1 70.75(12) . . ?
C3_1 C2_1 H2_1 126.1 . . ?
C1_1 C2_1 H2_1 126.1 . . ?
Cr1_1 C2_1 H2_1 126.1 . . ?
C2_1 C3_1 C4_1 108.0(2) . . ?
C2_1 C3_1 Cr1_1 72.43(13) . . ?
C4_1 C3_1 Cr1_1 71.44(13) . . ?
C2_1 C3_1 H3_1 126.0 . . ?
C4_1 C3_1 H3_1 126.0 . . ?
Cr1_1 C3_1 H3_1 121.9 . . ?
C5_1 C4_1 C3_1 108.5(2) . . ?
C5_1 C4_1 Cr1_1 72.84(14) . . ?
C3_1 C4_1 Cr1_1 73.21(13) . . ?
C5_1 C4_1 H4_1 125.5 . . ?
C3_1 C4_1 H4_1 125.5 . . ?
Cr1_1 C4_1 H4_1 125.5 . . ?
C4_1 C5_1 C1_1 107.5(2) . . ?
C4_1 C5_1 Cr1_1 72.01(13) . . ?
C1_1 C5_1 Cr1_1 71.17(13) . . ?
C4_1 C5_1 H5_1 126.2 . . ?
C1_1 C5_1 H5_1 126.2 . . ?
Cr1_1 C5_1 H5_1 126.2 . . ?
C5_1 C1_1 C2_1 108.3(2) . . ?
C5_1 C1_1 Cr1_1 73.39(13) . . ?
C2_1 C1_1 Cr1_1 73.58(13) . . ?
C5_1 C1_1 H1_1 125.6 . . ?
C2_1 C1_1 H1_1 125.6 . . ?
Cr1_1 C1_1 H1_1 125.6 . . ?
C1_4 Cr1_2 C2_2 99.99(8) . . ?
C1_4 Cr1_2 Cl1_2 100.43(5) . . ?
C2_2 Cr1_2 Cl1_2 159.15(6) . . ?
C1_4 Cr1_2 C5_2 153.17(8) . . ?
C2_2 Cr1_2 C5_2 59.00(8) . . ?
Cl1_2 Cr1_2 C5_2 100.25(6) . . ?
C1_4 Cr1_2 C1_2 117.97(8) . . ?
C2_2 Cr1_2 C1_2 35.60(8) . . ?
Cl1_2 Cr1_2 C1_2 127.52(6) . . ?
C5_2 Cr1_2 C1_2 35.25(8) . . ?
C1_4 Cr1_2 C4_2 149.34(8) . . ?
C2_2 Cr1_2 C4_2 58.64(8) . . ?
Cl1_2 Cr1_2 C4_2 103.83(6) . . ?
C5_2 Cr1_2 C4_2 35.46(8) . . ?
C1_2 Cr1_2 C4_2 58.70(7) . . ?
C1_4 Cr1_2 C3_2 115.13(8) . . ?
C2_2 Cr1_2 C3_2 35.59(8) . . ?
Cl1_2 Cr1_2 C3_2 134.14(6) . . ?
C5_2 Cr1_2 C3_2 58.67(8) . . ?
C1_2 Cr1_2 C3_2 58.95(7) . . ?
C4_2 Cr1_2 C3_2 34.71(8) . . ?
C1_2 C2_2 C3_2 108.5(2) . . ?
C1_2 C2_2 Cr1_2 73.41(12) . . ?
C3_2 C2_2 Cr1_2 74.06(12) . . ?
C1_2 C2_2 H2_2 125.5 . . ?
C3_2 C2_2 H2_2 125.5 . . ?
Cr1_2 C2_2 H2_2 125.5 . . ?
C4_2 C3_2 C2_2 107.50(19) . . ?
C4_2 C3_2 Cr1_2 72.53(12) . . ?
C2_2 C3_2 Cr1_2 70.35(12) . . ?
C4_2 C3_2 H3_2 126.3 . . ?
C2_2 C3_2 H3_2 126.3 . . ?
Cr1_2 C3_2 H3_2 122.6 . . ?
C3_2 C4_2 C5_2 108.47(19) . . ?
C3_2 C4_2 Cr1_2 72.76(12) . . ?
C5_2 C4_2 Cr1_2 71.55(12) . . ?
C3_2 C4_2 H4_2 125.7 . . ?
C5_2 C4_2 H4_2 125.7 . . ?
Cr1_2 C4_2 H4_2 125.7 . . ?
C1_2 C5_2 C4_2 108.0(2) . . ?
C1_2 C5_2 Cr1_2 72.57(12) . . ?
C4_2 C5_2 Cr1_2 72.99(12) . . ?
C1_2 C5_2 H5_2 125.8 . . ?
C4_2 C5_2 H5_2 125.8 . . ?
Cr1_2 C5_2 H5_2 125.8 . . ?
C5_2 C1_2 C2_2 107.42(19) . . ?
C5_2 C1_2 Cr1_2 72.18(11) . . ?
C2_2 C1_2 Cr1_2 70.99(12) . . ?
C5_2 C1_2 H1_2 126.2 . . ?
C2_2 C1_2 H1_2 126.2 . . ?
Cr1_2 C1_2 H1_2 126.2 . . ?
N1_3 C1_3 N2_3 103.58(17) . . ?
N1_3 C1_3 Cr1_1 128.43(14) . . ?
N2_3 C1_3 Cr1_1 127.95(14) . . ?
C1_3 N1_3 C2_3 111.75(17) . . ?
C1_3 N1_3 C4_3 123.74(17) . . ?
C2_3 N1_3 C4_3 124.48(17) . . ?
C3_3 C2_3 N1_3 106.49(18) . . ?
C3_3 C2_3 H2_3 126.8 . . ?
N1_3 C2_3 H2_3 126.8 . . ?
C1_3 N2_3 C3_3 111.82(16) . . ?
C1_3 N2_3 C13_3 125.02(17) . . ?
C3_3 N2_3 C13_3 123.16(17) . . ?
C2_3 C3_3 N2_3 106.36(18) . . ?
C2_3 C3_3 H3_3 126.8 . . ?
N2_3 C3_3 H3_3 126.8 . . ?
C5_3 C4_3 C9_3 122.64(19) . . ?
C5_3 C4_3 N1_3 118.99(19) . . ?
C9_3 C4_3 N1_3 118.36(18) . . ?
C4_3 C5_3 C6_3 117.3(2) . . ?
C4_3 C5_3 C10_3 120.85(19) . . ?
C6_3 C5_3 C10_3 121.8(2) . . ?
C7_3 C6_3 C5_3 121.8(2) . . ?
C7_3 C6_3 H6_3 119.1 . . ?
C5_3 C6_3 H6_3 119.1 . . ?
C6_3 C7_3 C8_3 118.7(2) . . ?
C6_3 C7_3 C11_3 121.0(2) . . ?
C8_3 C7_3 C11_3 120.3(2) . . ?
C7_3 C8_3 C9_3 121.8(2) . . ?
C7_3 C8_3 H8_3 119.1 . . ?
C9_3 C8_3 H8_3 119.1 . . ?
C8_3 C9_3 C4_3 117.6(2) . . ?
C8_3 C9_3 C12_3 121.2(2) . . ?
C4_3 C9_3 C12_3 121.2(2) . . ?
C5_3 C10_3 H10A_3 109.5 . . ?
C5_3 C10_3 H10B_3 109.5 . . ?
H10A_3 C10_3 H10B_3 109.5 . . ?
C5_3 C10_3 H10C_3 109.5 . . ?
H10A_3 C10_3 H10C_3 109.5 . . ?
H10B_3 C10_3 H10C_3 109.5 . . ?
C7_3 C11_3 H11A_3 109.5 . . ?
C7_3 C11_3 H11B_3 109.5 . . ?
H11A_3 C11_3 H11B_3 109.5 . . ?
C7_3 C11_3 H11C_3 109.5 . . ?
H11A_3 C11_3 H11C_3 109.5 . . ?
H11B_3 C11_3 H11C_3 109.5 . . ?
C9_3 C12_3 H12A_3 109.5 . . ?
C9_3 C12_3 H12B_3 109.5 . . ?
H12A_3 C12_3 H12B_3 109.5 . . ?
C9_3 C12_3 H12C_3 109.5 . . ?
H12A_3 C12_3 H12C_3 109.5 . . ?
H12B_3 C12_3 H12C_3 109.5 . . ?
C18_3 C13_3 C14_3 122.45(19) . . ?
C18_3 C13_3 N2_3 118.93(17) . . ?
C14_3 C13_3 N2_3 118.58(18) . . ?
C15_3 C14_3 C13_3 117.6(2) . . ?
C15_3 C14_3 C19_3 120.80(19) . . ?
C13_3 C14_3 C19_3 121.62(18) . . ?
C16_3 C15_3 C14_3 122.0(2) . . ?
C16_3 C15_3 H15_3 119.0 . . ?
C14_3 C15_3 H15_3 119.0 . . ?
C17_3 C16_3 C15_3 118.38(19) . . ?
C17_3 C16_3 C20_3 120.8(2) . . ?
C15_3 C16_3 C20_3 120.8(2) . . ?
C16_3 C17_3 C18_3 122.0(2) . . ?
C16_3 C17_3 H17_3 119.0 . . ?
C18_3 C17_3 H17_3 119.0 . . ?
C17_3 C18_3 C13_3 117.56(19) . . ?
C17_3 C18_3 C21_3 121.5(2) . . ?
C13_3 C18_3 C21_3 120.96(19) . . ?
C14_3 C19_3 H19A_3 109.5 . . ?
C14_3 C19_3 H19B_3 109.5 . . ?
H19A_3 C19_3 H19B_3 109.5 . . ?
C14_3 C19_3 H19C_3 109.5 . . ?
H19A_3 C19_3 H19C_3 109.5 . . ?
H19B_3 C19_3 H19C_3 109.5 . . ?
C16_3 C20_3 H20A_3 109.5 . . ?
C16_3 C20_3 H20B_3 109.5 . . ?
H20A_3 C20_3 H20B_3 109.5 . . ?
C16_3 C20_3 H20C_3 109.5 . . ?
H20A_3 C20_3 H20C_3 109.5 . . ?
H20B_3 C20_3 H20C_3 109.5 . . ?
C18_3 C21_3 H21A_3 109.5 . . ?
C18_3 C21_3 H21B_3 109.5 . . ?
H21A_3 C21_3 H21B_3 109.5 . . ?
C18_3 C21_3 H21C_3 109.5 . . ?
H21A_3 C21_3 H21C_3 109.5 . . ?
H21B_3 C21_3 H21C_3 109.5 . . ?
N1_4 C1_4 N2_4 103.60(17) . . ?
N1_4 C1_4 Cr1_2 128.19(14) . . ?
N2_4 C1_4 Cr1_2 128.18(14) . . ?
C1_4 N1_4 C2_4 111.73(17) . . ?
C1_4 N1_4 C4_4 123.69(17) . . ?
C2_4 N1_4 C4_4 124.22(17) . . ?
C3_4 C2_4 N1_4 106.57(19) . . ?
C3_4 C2_4 H2_4 126.7 . . ?
N1_4 C2_4 H2_4 126.7 . . ?
C1_4 N2_4 C3_4 111.48(17) . . ?
C1_4 N2_4 C13_4 124.85(16) . . ?
C3_4 N2_4 C13_4 123.43(17) . . ?
C2_4 C3_4 N2_4 106.62(19) . . ?
C2_4 C3_4 H3_4 126.7 . . ?
N2_4 C3_4 H3_4 126.7 . . ?
C9_4 C4_4 C5_4 122.98(19) . . ?
C9_4 C4_4 N1_4 117.73(18) . . ?
C5_4 C4_4 N1_4 119.29(18) . . ?
C4_4 C5_4 C6_4 117.3(2) . . ?
C4_4 C5_4 C10_4 120.77(19) . . ?
C6_4 C5_4 C10_4 121.9(2) . . ?
C7_4 C6_4 C5_4 121.8(2) . . ?
C7_4 C6_4 H6_4 119.1 . . ?
C5_4 C6_4 H6_4 119.1 . . ?
C6_4 C7_4 C8_4 118.8(2) . . ?
C6_4 C7_4 C11_4 120.7(2) . . ?
C8_4 C7_4 C11_4 120.5(2) . . ?
C7_4 C8_4 C9_4 121.5(2) . . ?
C7_4 C8_4 H8_4 119.2 . . ?
C9_4 C8_4 H8_4 119.2 . . ?
C4_4 C9_4 C8_4 117.5(2) . . ?
C4_4 C9_4 C12_4 121.11(19) . . ?
C8_4 C9_4 C12_4 121.4(2) . . ?
C5_4 C10_4 H10A_4 109.5 . . ?
C5_4 C10_4 H10B_4 109.5 . . ?
H10A_4 C10_4 H10B_4 109.5 . . ?
C5_4 C10_4 H10C_4 109.5 . . ?
H10A_4 C10_4 H10C_4 109.5 . . ?
H10B_4 C10_4 H10C_4 109.5 . . ?
C7_4 C11_4 H11A_4 109.5 . . ?
C7_4 C11_4 H11B_4 109.5 . . ?
H11A_4 C11_4 H11B_4 109.5 . . ?
C7_4 C11_4 H11C_4 109.5 . . ?
H11A_4 C11_4 H11C_4 109.5 . . ?
H11B_4 C11_4 H11C_4 109.5 . . ?
C9_4 C12_4 H12A_4 109.5 . . ?
C9_4 C12_4 H12B_4 109.5 . . ?
H12A_4 C12_4 H12B_4 109.5 . . ?
C9_4 C12_4 H12C_4 109.5 . . ?
H12A_4 C12_4 H12C_4 109.5 . . ?
H12B_4 C12_4 H12C_4 109.5 . . ?
C18_4 C13_4 C14_4 122.58(19) . . ?
C18_4 C13_4 N2_4 119.17(17) . . ?
C14_4 C13_4 N2_4 118.20(18) . . ?
C15_4 C14_4 C13_4 117.8(2) . . ?
C15_4 C14_4 C19_4 121.22(19) . . ?
C13_4 C14_4 C19_4 120.99(19) . . ?
C14_4 C15_4 C16_4 121.7(2) . . ?
C14_4 C15_4 H15_4 119.1 . . ?
C16_4 C15_4 H15_4 119.1 . . ?
C15_4 C16_4 C17_4 118.6(2) . . ?
C15_4 C16_4 C20_4 121.1(2) . . ?
C17_4 C16_4 C20_4 120.3(2) . . ?
C16_4 C17_4 C18_4 121.7(2) . . ?
C16_4 C17_4 H17_4 119.1 . . ?
C18_4 C17_4 H17_4 119.1 . . ?
C13_4 C18_4 C17_4 117.53(19) . . ?
C13_4 C18_4 C21_4 121.24(19) . . ?
C17_4 C18_4 C21_4 121.22(19) . . ?
C14_4 C19_4 H19A_4 109.5 . . ?
C14_4 C19_4 H19B_4 109.5 . . ?
H19A_4 C19_4 H19B_4 109.5 . . ?
C14_4 C19_4 H19C_4 109.5 . . ?
H19A_4 C19_4 H19C_4 109.5 . . ?
H19B_4 C19_4 H19C_4 109.5 . . ?
C16_4 C20_4 H20A_4 109.5 . . ?
C16_4 C20_4 H20B_4 109.5 . . ?
H20A_4 C20_4 H20B_4 109.5 . . ?
C16_4 C20_4 H20C_4 109.5 . . ?
H20A_4 C20_4 H20C_4 109.5 . . ?
H20B_4 C20_4 H20C_4 109.5 . . ?
C18_4 C21_4 H21A_4 109.5 . . ?
C18_4 C21_4 H21B_4 109.5 . . ?
H21A_4 C21_4 H21B_4 109.5 . . ?
C18_4 C21_4 H21C_4 109.5 . . ?
H21A_4 C21_4 H21C_4 109.5 . . ?
H21B_4 C21_4 H21C_4 109.5 . . ?

loop_
_geom_bond_atom_site_label_1
_geom_bond_atom_site_label_2
_geom_bond_distance
_geom_bond_site_symmetry_2
_geom_bond_publ_flag
Cr1_1 C1_3 2.110(2) . ?
Cr1_1 C1_1 2.296(2) . ?
Cr1_1 Cl1_1 2.2988(6) . ?
Cr1_1 C4_1 2.314(2) . ?
Cr1_1 C5_1 2.324(2) . ?
Cr1_1 C2_1 2.332(2) . ?
Cr1_1 C3_1 2.337(2) . ?
C2_1 C3_1 1.397(4) . ?
C2_1 C1_1 1.418(3) . ?
C2_1 H2_1 1.0000 . ?
C3_1 C4_1 1.412(4) . ?
C3_1 H3_1 0.9500 . ?
C4_1 C5_1 1.400(4) . ?
C4_1 H4_1 1.0000 . ?
C5_1 C1_1 1.406(4) . ?
C5_1 H5_1 1.0000 . ?
C1_1 H1_1 1.0000 . ?
Cr1_2 C1_4 2.107(2) . ?
Cr1_2 C2_2 2.295(2) . ?
Cr1_2 Cl1_2 2.3031(6) . ?
Cr1_2 C5_2 2.321(2) . ?
Cr1_2 C1_2 2.326(2) . ?
Cr1_2 C4_2 2.340(2) . ?
Cr1_2 C3_2 2.343(2) . ?
C2_2 C1_2 1.413(3) . ?
C2_2 C3_2 1.418(3) . ?
C2_2 H2_2 1.0000 . ?
C3_2 C4_2 1.397(3) . ?
C3_2 H3_2 0.9500 . ?
C4_2 C5_2 1.420(3) . ?
C4_2 H4_2 1.0000 . ?
C5_2 C1_2 1.407(3) . ?
C5_2 H5_2 1.0000 . ?
C1_2 H1_2 1.0000 . ?
C1_3 N1_3 1.357(2) . ?
C1_3 N2_3 1.357(3) . ?
N1_3 C2_3 1.385(3) . ?
N1_3 C4_3 1.445(3) . ?
C2_3 C3_3 1.349(3) . ?
C2_3 H2_3 0.9500 . ?
N2_3 C3_3 1.385(3) . ?
N2_3 C13_3 1.443(3) . ?
C3_3 H3_3 0.9500 . ?
C4_3 C5_3 1.392(3) . ?
C4_3 C9_3 1.395(3) . ?
C5_3 C6_3 1.396(3) . ?
C5_3 C10_3 1.506(3) . ?
C6_3 C7_3 1.387(4) . ?
C6_3 H6_3 0.9500 . ?
C7_3 C8_3 1.388(3) . ?
C7_3 C11_3 1.513(3) . ?
C8_3 C9_3 1.390(3) . ?
C8_3 H8_3 0.9500 . ?
C9_3 C12_3 1.504(3) . ?
C10_3 H10A_3 0.9800 . ?
C10_3 H10B_3 0.9800 . ?
C10_3 H10C_3 0.9800 . ?
C11_3 H11A_3 0.9800 . ?
C11_3 H11B_3 0.9800 . ?
C11_3 H11C_3 0.9800 . ?
C12_3 H12A_3 0.9800 . ?
C12_3 H12B_3 0.9800 . ?
C12_3 H12C_3 0.9800 . ?
C13_3 C18_3 1.395(3) . ?
C13_3 C14_3 1.396(3) . ?
C14_3 C15_3 1.392(3) . ?
C14_3 C19_3 1.510(3) . ?
C15_3 C16_3 1.390(3) . ?
C15_3 H15_3 0.9500 . ?
C16_3 C17_3 1.390(3) . ?
C16_3 C20_3 1.513(3) . ?
C17_3 C18_3 1.393(3) . ?
C17_3 H17_3 0.9500 . ?
C18_3 C21_3 1.505(3) . ?
C19_3 H19A_3 0.9800 . ?
C19_3 H19B_3 0.9800 . ?
C19_3 H19C_3 0.9800 . ?
C20_3 H20A_3 0.9800 . ?
C20_3 H20B_3 0.9800 . ?
C20_3 H20C_3 0.9800 . ?
C21_3 H21A_3 0.9800 . ?
C21_3 H21B_3 0.9800 . ?
C21_3 H21C_3 0.9800 . ?
C1_4 N1_4 1.359(3) . ?
C1_4 N2_4 1.361(3) . ?
N1_4 C2_4 1.383(3) . ?
N1_4 C4_4 1.446(3) . ?
C2_4 C3_4 1.346(3) . ?
C2_4 H2_4 0.9500 . ?
N2_4 C3_4 1.386(3) . ?
N2_4 C13_4 1.442(3) . ?
C3_4 H3_4 0.9500 . ?
C4_4 C9_4 1.391(3) . ?
C4_4 C5_4 1.393(3) . ?
C5_4 C6_4 1.394(3) . ?
C5_4 C10_4 1.507(3) . ?
C6_4 C7_4 1.387(3) . ?
C6_4 H6_4 0.9500 . ?
C7_4 C8_4 1.394(3) . ?
C7_4 C11_4 1.514(3) . ?
C8_4 C9_4 1.395(3) . ?
C8_4 H8_4 0.9500 . ?
C9_4 C12_4 1.509(3) . ?
C10_4 H10A_4 0.9800 . ?
C10_4 H10B_4 0.9800 . ?
C10_4 H10C_4 0.9800 . ?
C11_4 H11A_4 0.9800 . ?
C11_4 H11B_4 0.9800 . ?
C11_4 H11C_4 0.9800 . ?
C12_4 H12A_4 0.9800 . ?
C12_4 H12B_4 0.9800 . ?
C12_4 H12C_4 0.9800 . ?
C13_4 C18_4 1.393(3) . ?
C13_4 C14_4 1.395(3) . ?
C14_4 C15_4 1.390(3) . ?
C14_4 C19_4 1.509(3) . ?
C15_4 C16_4 1.391(3) . ?
C15_4 H15_4 0.9500 . ?
C16_4 C17_4 1.394(3) . ?
C16_4 C20_4 1.512(3) . ?
C17_4 C18_4 1.394(3) . ?
C17_4 H17_4 0.9500 . ?
C18_4 C21_4 1.504(3) . ?
C19_4 H19A_4 0.9800 . ?
C19_4 H19B_4 0.9800 . ?
C19_4 H19C_4 0.9800 . ?
C20_4 H20A_4 0.9800 . ?
C20_4 H20B_4 0.9800 . ?
C20_4 H20C_4 0.9800 . ?
C21_4 H21A_4 0.9800 . ?
C21_4 H21B_4 0.9800 . ?
C21_4 H21C_4 0.9800 . ?

loop_
_geom_torsion_atom_site_label_1
_geom_torsion_atom_site_label_2
_geom_torsion_atom_site_label_3
_geom_torsion_atom_site_label_4
_geom_torsion
_geom_torsion_site_symmetry_1
_geom_torsion_site_symmetry_2
_geom_torsion_site_symmetry_3
_geom_torsion_site_symmetry_4
_geom_torsion_publ_flag
C1_1 C2_1 C3_1 C4_1 -0.4(3) . . . . ?
Cr1_1 C2_1 C3_1 C4_1 -62.99(16) . . . . ?
C1_1 C2_1 C3_1 Cr1_1 62.57(16) . . . . ?
C2_1 C3_1 C4_1 C5_1 -1.1(3) . . . . ?
Cr1_1 C3_1 C4_1 C5_1 -64.78(17) . . . . ?
C2_1 C3_1 C4_1 Cr1_1 63.63(16) . . . . ?
C3_1 C4_1 C5_1 C1_1 2.3(3) . . . . ?
Cr1_1 C4_1 C5_1 C1_1 -62.75(17) . . . . ?
C3_1 C4_1 C5_1 Cr1_1 65.02(16) . . . . ?
C4_1 C5_1 C1_1 C2_1 -2.5(3) . . . . ?
Cr1_1 C5_1 C1_1 C2_1 -65.82(16) . . . . ?
C4_1 C5_1 C1_1 Cr1_1 63.30(16) . . . . ?
C3_1 C2_1 C1_1 C5_1 1.8(3) . . . . ?
Cr1_1 C2_1 C1_1 C5_1 65.70(16) . . . . ?
C3_1 C2_1 C1_1 Cr1_1 -63.87(16) . . . . ?
C1_2 C2_2 C3_2 C4_2 2.4(2) . . . . ?
Cr1_2 C2_2 C3_2 C4_2 -63.46(15) . . . . ?
C1_2 C2_2 C3_2 Cr1_2 65.88(14) . . . . ?
C2_2 C3_2 C4_2 C5_2 -1.0(2) . . . . ?
Cr1_2 C3_2 C4_2 C5_2 -63.06(15) . . . . ?
C2_2 C3_2 C4_2 Cr1_2 62.04(14) . . . . ?
C3_2 C4_2 C5_2 C1_2 -0.8(2) . . . . ?
Cr1_2 C4_2 C5_2 C1_2 -64.60(15) . . . . ?
C3_2 C4_2 C5_2 Cr1_2 63.85(15) . . . . ?
C4_2 C5_2 C1_2 C2_2 2.2(2) . . . . ?
Cr1_2 C5_2 C1_2 C2_2 -62.65(14) . . . . ?
C4_2 C5_2 C1_2 Cr1_2 64.88(15) . . . . ?
C3_2 C2_2 C1_2 C5_2 -2.9(2) . . . . ?
Cr1_2 C2_2 C1_2 C5_2 63.43(14) . . . . ?
C3_2 C2_2 C1_2 Cr1_2 -66.30(14) . . . . ?
N2_3 C1_3 N1_3 C2_3 0.1(2) . . . . ?
Cr1_1 C1_3 N1_3 C2_3 -177.82(14) . . . . ?
N2_3 C1_3 N1_3 C4_3 -178.07(17) . . . . ?
Cr1_1 C1_3 N1_3 C4_3 4.0(3) . . . . ?
C1_3 N1_3 C2_3 C3_3 -0.1(2) . . . . ?
C4_3 N1_3 C2_3 C3_3 178.09(19) . . . . ?
N1_3 C1_3 N2_3 C3_3 -0.1(2) . . . . ?
Cr1_1 C1_3 N2_3 C3_3 177.85(14) . . . . ?
N1_3 C1_3 N2_3 C13_3 178.85(18) . . . . ?
Cr1_1 C1_3 N2_3 C13_3 -3.2(3) . . . . ?
N1_3 C2_3 C3_3 N2_3 0.0(2) . . . . ?
C1_3 N2_3 C3_3 C2_3 0.1(2) . . . . ?
C13_3 N2_3 C3_3 C2_3 -178.93(18) . . . . ?
C1_3 N1_3 C4_3 C5_3 -93.9(2) . . . . ?
C2_3 N1_3 C4_3 C5_3 88.2(3) . . . . ?
C1_3 N1_3 C4_3 C9_3 87.0(2) . . . . ?
C2_3 N1_3 C4_3 C9_3 -91.0(2) . . . . ?
C9_3 C4_3 C5_3 C6_3 -3.1(3) . . . . ?
N1_3 C4_3 C5_3 C6_3 177.76(18) . . . . ?
C9_3 C4_3 C5_3 C10_3 178.3(2) . . . . ?
N1_3 C4_3 C5_3 C10_3 -0.9(3) . . . . ?
C4_3 C5_3 C6_3 C7_3 0.7(3) . . . . ?
C10_3 C5_3 C6_3 C7_3 179.3(2) . . . . ?
C5_3 C6_3 C7_3 C8_3 1.5(3) . . . . ?
C5_3 C6_3 C7_3 C11_3 -178.4(2) . . . . ?
C6_3 C7_3 C8_3 C9_3 -1.4(3) . . . . ?
C11_3 C7_3 C8_3 C9_3 178.5(2) . . . . ?
C7_3 C8_3 C9_3 C4_3 -0.9(3) . . . . ?
C7_3 C8_3 C9_3 C12_3 178.6(2) . . . . ?
C5_3 C4_3 C9_3 C8_3 3.2(3) . . . . ?
N1_3 C4_3 C9_3 C8_3 -177.64(19) . . . . ?
C5_3 C4_3 C9_3 C12_3 -176.3(2) . . . . ?
N1_3 C4_3 C9_3 C12_3 2.9(3) . . . . ?
C1_3 N2_3 C13_3 C18_3 90.8(2) . . . . ?
C3_3 N2_3 C13_3 C18_3 -90.3(2) . . . . ?
C1_3 N2_3 C13_3 C14_3 -91.1(2) . . . . ?
C3_3 N2_3 C13_3 C14_3 87.7(2) . . . . ?
C18_3 C13_3 C14_3 C15_3 1.9(3) . . . . ?
N2_3 C13_3 C14_3 C15_3 -175.99(18) . . . . ?
C18_3 C13_3 C14_3 C19_3 -177.0(2) . . . . ?
N2_3 C13_3 C14_3 C19_3 5.1(3) . . . . ?
C13_3 C14_3 C15_3 C16_3 -1.9(3) . . . . ?
C19_3 C14_3 C15_3 C16_3 177.0(2) . . . . ?
C14_3 C15_3 C16_3 C17_3 0.9(3) . . . . ?
C14_3 C15_3 C16_3 C20_3 -178.4(2) . . . . ?
C15_3 C16_3 C17_3 C18_3 0.3(4) . . . . ?
C20_3 C16_3 C17_3 C18_3 179.5(2) . . . . ?
C16_3 C17_3 C18_3 C13_3 -0.3(3) . . . . ?
C16_3 C17_3 C18_3 C21_3 179.4(2) . . . . ?
C14_3 C13_3 C18_3 C17_3 -0.8(3) . . . . ?
N2_3 C13_3 C18_3 C17_3 177.08(19) . . . . ?
C14_3 C13_3 C18_3 C21_3 179.4(2) . . . . ?
N2_3 C13_3 C18_3 C21_3 -2.6(3) . . . . ?
N2_4 C1_4 N1_4 C2_4 -0.3(2) . . . . ?
Cr1_2 C1_4 N1_4 C2_4 -178.40(15) . . . . ?
N2_4 C1_4 N1_4 C4_4 -173.66(17) . . . . ?
Cr1_2 C1_4 N1_4 C4_4 8.3(3) . . . . ?
C1_4 N1_4 C2_4 C3_4 0.4(3) . . . . ?
C4_4 N1_4 C2_4 C3_4 173.6(2) . . . . ?
N1_4 C1_4 N2_4 C3_4 0.2(2) . . . . ?
Cr1_2 C1_4 N2_4 C3_4 178.25(15) . . . . ?
N1_4 C1_4 N2_4 C13_4 174.72(18) . . . . ?
Cr1_2 C1_4 N2_4 C13_4 -7.2(3) . . . . ?
N1_4 C2_4 C3_4 N2_4 -0.2(3) . . . . ?
C1_4 N2_4 C3_4 C2_4 0.0(3) . . . . ?
C13_4 N2_4 C3_4 C2_4 -174.6(2) . . . . ?
C1_4 N1_4 C4_4 C9_4 86.2(2) . . . . ?
C2_4 N1_4 C4_4 C9_4 -86.3(2) . . . . ?
C1_4 N1_4 C4_4 C5_4 -94.5(2) . . . . ?
C2_4 N1_4 C4_4 C5_4 93.0(3) . . . . ?
C9_4 C4_4 C5_4 C6_4 -2.8(3) . . . . ?
N1_4 C4_4 C5_4 C6_4 177.87(18) . . . . ?
C9_4 C4_4 C5_4 C10_4 176.5(2) . . . . ?
N1_4 C4_4 C5_4 C10_4 -2.8(3) . . . . ?
C4_4 C5_4 C6_4 C7_4 0.0(3) . . . . ?
C10_4 C5_4 C6_4 C7_4 -179.3(2) . . . . ?
C5_4 C6_4 C7_4 C8_4 2.2(3) . . . . ?
C5_4 C6_4 C7_4 C11_4 -177.1(2) . . . . ?
C6_4 C7_4 C8_4 C9_4 -1.7(3) . . . . ?
C11_4 C7_4 C8_4 C9_4 177.6(2) . . . . ?
C5_4 C4_4 C9_4 C8_4 3.3(3) . . . . ?
N1_4 C4_4 C9_4 C8_4 -177.40(18) . . . . ?
C5_4 C4_4 C9_4 C12_4 -175.86(19) . . . . ?
N1_4 C4_4 C9_4 C12_4 3.4(3) . . . . ?
C7_4 C8_4 C9_4 C4_4 -0.9(3) . . . . ?
C7_4 C8_4 C9_4 C12_4 178.21(19) . . . . ?
C1_4 N2_4 C13_4 C18_4 89.9(2) . . . . ?
C3_4 N2_4 C13_4 C18_4 -96.2(2) . . . . ?
C1_4 N2_4 C13_4 C14_4 -92.5(2) . . . . ?
C3_4 N2_4 C13_4 C14_4 81.4(3) . . . . ?
C18_4 C13_4 C14_4 C15_4 -0.5(3) . . . . ?
N2_4 C13_4 C14_4 C15_4 -177.93(18) . . . . ?
C18_4 C13_4 C14_4 C19_4 179.3(2) . . . . ?
N2_4 C13_4 C14_4 C19_4 1.8(3) . . . . ?
C13_4 C14_4 C15_4 C16_4 -0.5(3) . . . . ?
C19_4 C14_4 C15_4 C16_4 179.7(2) . . . . ?
C14_4 C15_4 C16_4 C17_4 0.9(3) . . . . ?
C14_4 C15_4 C16_4 C20_4 -179.5(2) . . . . ?
C15_4 C16_4 C17_4 C18_4 -0.3(3) . . . . ?
C20_4 C16_4 C17_4 C18_4 -179.9(2) . . . . ?
C14_4 C13_4 C18_4 C17_4 1.0(3) . . . . ?
N2_4 C13_4 C18_4 C17_4 178.43(18) . . . . ?
C14_4 C13_4 C18_4 C21_4 179.52(19) . . . . ?
N2_4 C13_4 C18_4 C21_4 -3.0(3) . . . . ?
C16_4 C17_4 C18_4 C13_4 -0.6(3) . . . . ?
C16_4 C17_4 C18_4 C21_4 -179.1(2) . . . . ?
